data_7705866
loop_
_publ_author_name
'Huang, Po-Jung'
'Miyasaka, Hitoshi'

_publ_section_title
;
 Canting angle dependence of single-chain magnet behaviour in
 chirality-introduced antiferromagnetic chains of acetate-bridged
 manganese(III) salen-type complexes.
;
_journal_issue 46
_journal_name_full 'Dalton transactions (Cambridge, England : 2003)'
_journal_page_first 16970
_journal_page_last 16978
_journal_paper_doi 10.1039/d0dt03615c
_journal_volume 49
_journal_year 2020
_chemical_absolute_configuration syn
_chemical_formula_moiety 'C30 H23 Br2 Mn N2 O4, 0.5(C2 H3 N)'
_chemical_formula_sum 'C31 H24.5 Br2 Mn N2.5 O4'
_chemical_formula_weight 710.79
_space_group_crystal_system tetragonal
_space_group_IT_number 96
_space_group_name_Hall 'P 4nw 2abw'
_space_group_name_H-M_alt 'P 43 21 2'
_atom_sites_solution_hydrogens geom
_atom_sites_solution_primary dual
_audit_creation_date 2019-11-20
_audit_creation_method
;
Olex2 1.2
(compiled 2018.05.29 svn.r3508 for OlexSys, GUI svn.r5506)
;
_audit_update_record
;
2020-10-08 deposited with the CCDC.	2020-11-11 downloaded from the CCDC.
;
_cell_angle_alpha 90
_cell_angle_beta 90
_cell_angle_gamma 90
_cell_formula_units_Z 8
_cell_length_a 10.7928(3)
_cell_length_b 10.7928(3)
_cell_length_c 49.2053(11)
_cell_measurement_reflns_used 11049
_cell_measurement_temperature 103
_cell_measurement_theta_max 28.0890
_cell_measurement_theta_min 1.9110
_cell_volume 5731.7(3)
_computing_cell_refinement 'CrysAlisPro 1.171.39.46 (Rigaku OD, 2018)'
_computing_data_collection 'CrysAlisPro 1.171.39.46 (Rigaku OD, 2018)'
_computing_data_reduction 'CrysAlisPro 1.171.39.46 (Rigaku OD, 2018)'
_computing_molecular_graphics 'Olex2 (Dolomanov et al., 2009)'
_computing_publication_material 'Olex2 (Dolomanov et al., 2009)'
_computing_structure_refinement 'ShelXL (Sheldrick, 2015)'
_computing_structure_solution 'ShelXT (Sheldrick, 2015)'
_diffrn_ambient_temperature 103
_diffrn_detector CCD
_diffrn_detector_area_resol_mean 28.626
_diffrn_detector_type 'Rigaku Saturn724+'
_diffrn_measured_fraction_theta_full 1.000
_diffrn_measured_fraction_theta_max 0.971
_diffrn_measurement_details
;
List of Runs (angles in degrees, time in seconds):

  # Type    Start    End  Width  t~exp~   \w     \q     \k     \f   Frames
#--------------------------------------------------------------------------
  1  \w   -110.00  70.00   0.50   20.00    --  -20.00  45.00   0.00  360
  2  \w   -110.00  70.00   0.50   20.00    --  -20.00  45.00  90.00  360
;
_diffrn_measurement_device 'AFC10: Fixed Chi 2 circle'
_diffrn_measurement_device_type 'Rigaku Saturn724+ (2x2 bin mode)'
_diffrn_measurement_method 'profile data from \w-scans'
_diffrn_orient_matrix_type 'CrysAlisPro convention (1999,Acta A55,543-557)'
_diffrn_orient_matrix_UB_11 -0.0608580000
_diffrn_orient_matrix_UB_12 -0.0172715000
_diffrn_orient_matrix_UB_13 -0.0038997000
_diffrn_orient_matrix_UB_21 -0.0197147000
_diffrn_orient_matrix_UB_22 0.0622969000
_diffrn_orient_matrix_UB_23 0.0015119000
_diffrn_orient_matrix_UB_31 0.0150977000
_diffrn_orient_matrix_UB_32 0.0117100000
_diffrn_orient_matrix_UB_33 -0.0137977000
_diffrn_radiation_collimation 0.3
_diffrn_radiation_monochromator Confocal
_diffrn_radiation_probe x-ray
_diffrn_radiation_type MoK\a
_diffrn_radiation_wavelength 0.71073
_diffrn_reflns_av_R_equivalents 0.1698
_diffrn_reflns_av_unetI/netI 0.1773
_diffrn_reflns_Laue_measured_fraction_full 1.000
_diffrn_reflns_Laue_measured_fraction_max 0.971
_diffrn_reflns_limit_h_max 14
_diffrn_reflns_limit_h_min -14
_diffrn_reflns_limit_k_max 15
_diffrn_reflns_limit_k_min -14
_diffrn_reflns_limit_l_max 71
_diffrn_reflns_limit_l_min -71
_diffrn_reflns_number 56460
_diffrn_reflns_point_group_measured_fraction_full 1.000
_diffrn_reflns_point_group_measured_fraction_max 0.949
_diffrn_reflns_theta_full 25.242
_diffrn_reflns_theta_max 31.473
_diffrn_reflns_theta_min 1.655
_diffrn_source 'Rotating Anode'
_diffrn_source_current 24.0
_diffrn_source_power 1.2
_diffrn_source_target Mo
_diffrn_source_type 'Rotating Anode'
_diffrn_source_voltage 50.0
_exptl_absorpt_coefficient_mu 3.290
_exptl_absorpt_correction_T_max 1.00000
_exptl_absorpt_correction_T_min 0.49668
_exptl_absorpt_correction_type multi-scan
_exptl_absorpt_process_details
;
CrysAlisPro 1.171.39.46 (Rigaku Oxford Diffraction, 2018)
Empirical absorption correction using spherical harmonics,
 implemented in SCALE3 ABSPACK scaling algorithm.
;
_exptl_crystal_colour brown
_exptl_crystal_colour_primary brown
_exptl_crystal_density_diffrn 1.647
_exptl_crystal_description plate
_exptl_crystal_F_000 2840
_exptl_crystal_size_max 0.086
_exptl_crystal_size_mid 0.064
_exptl_crystal_size_min 0.018
_refine_diff_density_max 0.861
_refine_diff_density_min -0.796
_refine_diff_density_rms 0.120
_refine_ls_abs_structure_details
;
 Flack x determined using 1232 quotients [(I+)-(I-)]/[(I+)+(I-)]
 (Parsons, Flack and Wagner, Acta Cryst. B69 (2013) 249-259).
;
_refine_ls_abs_structure_Flack -0.030(9)
_refine_ls_extinction_method none
_refine_ls_goodness_of_fit_ref 1.005
_refine_ls_hydrogen_treatment constr
_refine_ls_matrix_type full
_refine_ls_number_parameters 377
_refine_ls_number_reflns 9044
_refine_ls_number_restraints 16
_refine_ls_restrained_S_all 1.011
_refine_ls_R_factor_all 0.1819
_refine_ls_R_factor_gt 0.0749
_refine_ls_shift/su_max 0.001
_refine_ls_shift/su_mean 0.000
_refine_ls_structure_factor_coef Fsqd
_refine_ls_weighting_details 'w=1/[\s^2^(Fo^2^)+(0.0539P)^2^+0.3465P] where P=(Fo^2^+2Fc^2^)/3'
_refine_ls_weighting_scheme calc
_refine_ls_wR_factor_gt 0.1182
_refine_ls_wR_factor_ref 0.1451
_reflns_Friedel_coverage 0.677
_reflns_Friedel_fraction_full 1.000
_reflns_Friedel_fraction_max 0.918
_reflns_number_gt 4699
_reflns_number_total 9044
_reflns_threshold_expression 'I > 2\s(I)'
_cod_data_source_file d0dt03615c2.cif
_cod_data_source_block mn-brsal-ssdpeda
_cod_original_formula_sum 'C31 H24.50 Br2 Mn N2.50 O4'
_cod_database_code 7705866
_shelx_shelxl_version_number 2014/7
_chemical_oxdiff_formula 'C31 H24.5 Br2 Mn N2.5 O4'
_shelx_space_group_comment
;
The symmetry employed for this shelxl refinement is uniquely defined
by the following loop, which should always be used as a source of
symmetry information in preference to the above space-group names.
They are only intended as comments.
;
_reflns_odcompleteness_completeness 97.04
_reflns_odcompleteness_iscentric 1
_reflns_odcompleteness_theta 31.40
_olex2_refinement_description
;
1. Fixed Uiso
 At 1.2 times of:
  All C(H) groups
 At 1.5 times of:
  All C(H,H,H) groups
2. Restrained distances
 C31-C32
 1.54 with sigma of 0.02
3. Rigid bond restraints
 N3, C31, C32
 with sigma for 1-2 distances of 0.004 and sigma for 1-3 distances of 0.008
4. Uiso/Uaniso restraints and constraints
N3 \\sim C31 \\sim C32: within 2A with sigma of 0.002 and sigma for terminal
atoms of 0.004
5. Others
 Fixed Sof: C31(0.5) C32(0.5) H32A(0.5) H32B(0.5) H32C(0.5)
6.a Ternary CH refined with riding coordinates:
 C15(H15), C8(H8)
6.b Aromatic/amide H refined with riding coordinates:
 C22(H22), C26(H26), C7(H7), C11(H11), C17(H17), C10(H10), C2(H2), C18(H18),
 C24(H24), C21(H21), C12(H12), C14(H14), C5(H5), C0AA(H0AA), C13(H13), C20(H20),
  C27(H27), C19(H19)
6.c Idealised Me refined as rotating group:
 C30(H30A,H30B,H30C), C32(H32A,H32B,H32C)
;
_olex2_submission_special_instructions 'No special instructions were received'
_oxdiff_exptl_absorpt_empirical_details
;
Empirical correction (ABSPACK) includes:
- Absorption correction using spherical harmonics
- Frame scaling
- Detector area scaling
;
_oxdiff_exptl_absorpt_empirical_full_max 1.762
_oxdiff_exptl_absorpt_empirical_full_min 0.779

loop_
_space_group_symop_operation_xyz
'x, y, z'
'-x, -y, z+1/2'
'-y+1/2, x+1/2, z+3/4'
'y+1/2, -x+1/2, z+1/4'
'-x+1/2, y+1/2, -z+3/4'
'x+1/2, -y+1/2, -z+1/4'
'y, x, -z'
'-y, -x, -z+1/2'

loop_
_atom_site_label
_atom_site_type_symbol
_atom_site_fract_x
_atom_site_fract_y
_atom_site_fract_z
_atom_site_U_iso_or_equiv
_atom_site_adp_type
_atom_site_occupancy
_atom_site_site_symmetry_order
_atom_site_calc_flag
_atom_site_refinement_flags_posn
_atom_site_refinement_flags_adp
_atom_site_refinement_flags_occupancy
_atom_site_disorder_assembly
_atom_site_disorder_group
Br1 Br -0.13695(9) 0.69836(10) 0.47526(2) 0.0443(3) Uani 1 1 d . . . . .
Br2 Br 0.31445(10) 0.41149(10) 0.21708(2) 0.0445(3) Uani 1 1 d . . . . .
Mn1 Mn 0.19074(11) 0.38548(11) 0.36361(2) 0.0217(3) Uani 1 1 d . . . . .
O4 O 0.3409(5) 0.0696(5) 0.40412(10) 0.0262(13) Uani 1 1 d . . . . .
O3 O 0.2462(5) 0.2076(6) 0.37884(10) 0.0289(14) Uani 1 1 d . . . . .
O2 O 0.1269(5) 0.3199(5) 0.33054(9) 0.0292(13) Uani 1 1 d . . . . .
O1 O 0.0370(5) 0.3836(5) 0.38173(10) 0.0288(14) Uani 1 1 d . . . . .
N2 N 0.3615(6) 0.3936(6) 0.34809(11) 0.0213(15) Uani 1 1 d . . . . .
N1 N 0.2792(6) 0.4629(6) 0.39510(12) 0.0227(16) Uani 1 1 d . . . . .
C9 C 0.4797(7) 0.4480(7) 0.41972(14) 0.0184(17) Uani 1 1 d . . . . .
C15 C 0.4612(6) 0.3958(7) 0.36924(13) 0.0183(17) Uani 1 1 d . . . . .
H15 H 0.4675 0.3093 0.3764 0.022 Uiso 1 1 calc R . . . .
C29 C 0.2683(8) 0.1574(8) 0.40099(15) 0.028(2) Uani 1 1 d . . . . .
C22 C 0.3876(7) 0.3892(7) 0.32255(14) 0.0220(18) Uani 1 1 d . . . . .
H22 H 0.4724 0.3923 0.3174 0.026 Uiso 1 1 calc R . . . .
C26 C 0.1316(8) 0.3707(7) 0.25751(15) 0.028(2) Uani 1 1 d . . . . .
H26 H 0.0756 0.3710 0.2426 0.034 Uiso 1 1 calc R . . . .
C23 C 0.2956(7) 0.3799(7) 0.30131(13) 0.0207(17) Uani 1 1 d . . . . .
C7 C 0.2199(8) 0.5198(7) 0.41417(15) 0.0249(19) Uani 1 1 d . . . . .
H7 H 0.2687 0.5651 0.4268 0.030 Uiso 1 1 calc R . . . .
C16 C 0.5889(7) 0.4294(8) 0.35892(13) 0.0219(18) Uani 1 1 d . . . . .
C11 C 0.5499(7) 0.5232(9) 0.46321(14) 0.026(2) Uani 1 1 d . . . . .
H11 H 0.5639 0.5904 0.4753 0.032 Uiso 1 1 calc R . . . .
C17 C 0.6235(8) 0.5517(8) 0.35420(14) 0.0262(19) Uani 1 1 d . . . . .
H17 H 0.5673 0.6171 0.3580 0.031 Uiso 1 1 calc R . . . .
C28 C 0.1709(8) 0.3502(7) 0.30609(14) 0.0223(18) Uani 1 1 d . . . . .
C10 C 0.5021(7) 0.5454(8) 0.43742(14) 0.0226(19) Uani 1 1 d . . . . .
H10 H 0.4847 0.6280 0.4319 0.027 Uiso 1 1 calc R . . . .
C6 C 0.0900(8) 0.5224(7) 0.41835(14) 0.0236(18) Uani 1 1 d . . . . .
C1 C 0.0033(8) 0.4544(7) 0.40217(15) 0.0225(18) Uani 1 1 d . . . . .
C2 C -0.1221(8) 0.4637(8) 0.40902(15) 0.028(2) Uani 1 1 d . . . . .
H2 H -0.1808 0.4198 0.3983 0.034 Uiso 1 1 calc R . . . .
C18 C 0.7400(8) 0.5776(9) 0.34397(15) 0.032(2) Uani 1 1 d . . . . .
H18 H 0.7628 0.6614 0.3408 0.038 Uiso 1 1 calc R . . . .
C24 C 0.3378(8) 0.4001(7) 0.27455(14) 0.0263(19) Uani 1 1 d . . . . .
H24 H 0.4224 0.4194 0.2713 0.032 Uiso 1 1 calc R . . . .
C21 C 0.6720(7) 0.3369(7) 0.35316(14) 0.0228(18) Uani 1 1 d . . . . .
H21 H 0.6488 0.2531 0.3562 0.027 Uiso 1 1 calc R . . . .
C12 C 0.5767(7) 0.4044(8) 0.47127(15) 0.028(2) Uani 1 1 d . . . . .
H12 H 0.6081 0.3897 0.4890 0.034 Uiso 1 1 calc R . . . .
C14 C 0.5095(7) 0.3280(8) 0.42790(15) 0.0266(19) Uani 1 1 d . . . . .
H14 H 0.4963 0.2607 0.4158 0.032 Uiso 1 1 calc R . . . .
C5 C 0.0455(8) 0.5932(8) 0.44053(15) 0.0267(19) Uani 1 1 d . . . . .
H5 H 0.1021 0.6371 0.4518 0.032 Uiso 1 1 calc R . . . .
C4 C -0.0782(8) 0.5983(7) 0.44574(16) 0.028(2) Uani 1 1 d . . . . .
C30 C 0.1986(9) 0.2045(8) 0.42628(15) 0.034(2) Uani 1 1 d . . . . .
H30A H 0.1973 0.1393 0.4402 0.051 Uiso 1 1 calc GR . . . .
H30B H 0.1135 0.2262 0.4213 0.051 Uiso 1 1 calc GR . . . .
H30C H 0.2408 0.2778 0.4335 0.051 Uiso 1 1 calc GR . . . .
C0AA C -0.1637(8) 0.5326(8) 0.43023(17) 0.032(2) Uani 1 1 d . . . . .
H0AA H -0.2496 0.5359 0.4344 0.038 Uiso 1 1 calc R . . . .
C8 C 0.4149(7) 0.4756(7) 0.39296(14) 0.0210(18) Uani 1 1 d . . . . .
H8 H 0.4328 0.5640 0.3883 0.025 Uiso 1 1 calc R . . . .
C13 C 0.5582(7) 0.3055(9) 0.45359(15) 0.030(2) Uani 1 1 d . . . . .
H13 H 0.5787 0.2235 0.4590 0.036 Uiso 1 1 calc R . . . .
C25 C 0.2560(9) 0.3919(8) 0.25328(16) 0.031(2) Uani 1 1 d . . . . .
C20 C 0.7900(8) 0.3628(9) 0.34293(15) 0.037(2) Uani 1 1 d . . . . .
H20 H 0.8468 0.2976 0.3392 0.045 Uiso 1 1 calc R . . . .
C27 C 0.0882(8) 0.3486(7) 0.28395(15) 0.0279(19) Uani 1 1 d . . . . .
H27 H 0.0027 0.3326 0.2869 0.033 Uiso 1 1 calc R . . . .
C19 C 0.8231(8) 0.4858(9) 0.33825(15) 0.035(2) Uani 1 1 d . . . . .
H19 H 0.9025 0.5055 0.3312 0.042 Uiso 1 1 calc R . . . .
C31 C 0.250(3) 0.346(2) 0.4885(5) 0.094(5) Uani 0.5 1 d D U . . .
N3 N 0.2531(11) 0.2531(11) 0.5000 0.097(5) Uani 1 2 d S TU P . .
C32 C 0.219(2) 0.460(2) 0.4812(4) 0.089(5) Uani 0.5 1 d D U . . .
H32A H 0.1763 0.5015 0.4962 0.134 Uiso 0.5 1 calc GR . . . .
H32B H 0.1645 0.4569 0.4653 0.134 Uiso 0.5 1 calc GR . . . .
H32C H 0.2942 0.5072 0.4765 0.134 Uiso 0.5 1 calc GR . . . .

loop_
_atom_site_aniso_label
_atom_site_aniso_U_11
_atom_site_aniso_U_22
_atom_site_aniso_U_33
_atom_site_aniso_U_23
_atom_site_aniso_U_13
_atom_site_aniso_U_12
Br1 0.0454(6) 0.0403(6) 0.0472(5) -0.0151(5) 0.0240(5) -0.0025(5)
Br2 0.0637(7) 0.0576(7) 0.0122(3) 0.0038(4) -0.0022(4) -0.0184(6)
Mn1 0.0218(7) 0.0298(7) 0.0134(5) -0.0029(5) -0.0006(5) -0.0013(6)
O4 0.029(4) 0.027(3) 0.022(3) -0.002(3) -0.004(2) 0.003(3)
O3 0.040(4) 0.033(4) 0.015(3) -0.001(3) 0.000(2) -0.001(3)
O2 0.028(3) 0.043(4) 0.017(3) -0.004(3) -0.001(2) -0.005(3)
O1 0.024(3) 0.043(4) 0.019(3) -0.008(3) 0.003(2) -0.001(3)
N2 0.022(4) 0.029(4) 0.013(3) 0.000(3) -0.004(3) 0.003(3)
N1 0.027(4) 0.029(4) 0.013(3) 0.003(3) 0.002(3) 0.003(3)
C9 0.017(4) 0.021(5) 0.017(4) -0.007(3) 0.003(3) 0.001(3)
C15 0.016(4) 0.025(5) 0.014(3) 0.001(3) -0.003(3) 0.004(3)
C29 0.028(5) 0.036(6) 0.020(4) 0.001(4) -0.001(4) -0.008(4)
C22 0.021(4) 0.025(5) 0.020(4) 0.000(3) 0.003(3) 0.005(4)
C26 0.045(6) 0.023(5) 0.017(4) 0.003(3) -0.015(4) 0.002(4)
C23 0.024(4) 0.026(5) 0.012(3) -0.003(3) -0.008(3) 0.007(4)
C7 0.033(6) 0.024(5) 0.018(4) 0.000(3) 0.000(4) 0.001(4)
C16 0.017(4) 0.040(5) 0.008(3) -0.003(3) -0.006(3) 0.002(4)
C11 0.020(5) 0.046(6) 0.013(4) -0.012(4) 0.006(3) -0.009(4)
C17 0.035(5) 0.028(5) 0.016(4) -0.001(3) -0.001(4) 0.004(4)
C28 0.031(5) 0.020(4) 0.016(4) -0.005(3) 0.005(3) 0.002(3)
C10 0.016(4) 0.035(5) 0.016(4) -0.002(4) 0.005(3) 0.002(4)
C6 0.033(5) 0.020(5) 0.017(4) 0.002(3) 0.006(4) 0.003(4)
C1 0.027(5) 0.023(5) 0.018(4) 0.006(4) -0.001(4) -0.002(4)
C2 0.021(5) 0.043(6) 0.021(4) 0.004(4) -0.001(4) -0.005(4)
C18 0.041(6) 0.038(6) 0.017(4) 0.007(4) -0.005(4) -0.009(5)
C24 0.036(5) 0.025(5) 0.018(3) -0.005(4) -0.002(4) 0.002(4)
C21 0.023(5) 0.028(5) 0.017(4) -0.001(3) -0.003(3) -0.003(4)
C12 0.030(5) 0.038(6) 0.015(4) 0.005(4) 0.000(4) 0.000(4)
C14 0.022(5) 0.037(6) 0.021(4) -0.002(4) 0.000(4) -0.002(4)
C5 0.026(5) 0.029(5) 0.024(4) 0.004(4) 0.004(4) -0.003(4)
C4 0.038(5) 0.023(5) 0.024(4) 0.000(4) 0.011(4) 0.007(4)
C30 0.055(6) 0.027(5) 0.020(4) 0.004(4) 0.006(4) -0.002(5)
C0AA 0.022(5) 0.041(6) 0.033(5) 0.011(4) 0.009(4) 0.004(4)
C8 0.020(5) 0.028(5) 0.015(4) 0.000(3) 0.002(3) -0.004(4)
C13 0.031(5) 0.037(5) 0.023(4) 0.004(4) -0.001(4) 0.006(4)
C25 0.044(6) 0.033(5) 0.017(4) -0.001(4) -0.001(4) 0.002(4)
C20 0.029(5) 0.062(7) 0.021(4) -0.010(4) -0.003(4) 0.015(5)
C27 0.030(5) 0.030(5) 0.024(4) -0.003(4) -0.006(4) 0.000(4)
C19 0.025(5) 0.059(7) 0.020(4) -0.005(4) 0.002(4) 0.005(5)
C31 0.119(8) 0.120(8) 0.042(8) 0.001(6) -0.003(6) -0.063(11)
N3 0.122(8) 0.122(8) 0.046(8) 0.002(6) -0.002(6) -0.062(11)
C32 0.113(9) 0.118(9) 0.037(8) -0.004(7) -0.006(8) -0.064(12)

loop_
_atom_type_symbol
_atom_type_description
_atom_type_scat_dispersion_real
_atom_type_scat_dispersion_imag
_atom_type_scat_source
C C 0.0033 0.0016 'International Tables Vol C Tables 4.2.6.8 and 6.1.1.4'
H H 0.0000 0.0000 'International Tables Vol C Tables 4.2.6.8 and 6.1.1.4'
Br Br -0.2901 2.4595 'International Tables Vol C Tables 4.2.6.8 and 6.1.1.4'
Mn Mn 0.3368 0.7283 'International Tables Vol C Tables 4.2.6.8 and 6.1.1.4'
N N 0.0061 0.0033 'International Tables Vol C Tables 4.2.6.8 and 6.1.1.4'
O O 0.0106 0.0060 'International Tables Vol C Tables 4.2.6.8 and 6.1.1.4'

loop_
_geom_angle_atom_site_label_1
_geom_angle_atom_site_label_2
_geom_angle_atom_site_label_3
_geom_angle
_geom_angle_site_symmetry_1
_geom_angle_site_symmetry_3
_geom_angle_publ_flag
O3 Mn1 O4 172.4(2) . 5 ?
O2 Mn1 O4 86.6(2) . 5 ?
O2 Mn1 O3 93.8(2) . . ?
O2 Mn1 N2 91.4(2) . . ?
O2 Mn1 N1 171.5(3) . . ?
O1 Mn1 O4 93.5(2) . 5 ?
O1 Mn1 O3 94.1(2) . . ?
O1 Mn1 O2 94.7(2) . . ?
O1 Mn1 N2 173.9(2) . . ?
O1 Mn1 N1 93.3(2) . . ?
N2 Mn1 O4 87.2(2) . 5 ?
N2 Mn1 O3 85.2(2) . . ?
N2 Mn1 N1 80.6(3) . . ?
N1 Mn1 O4 90.2(2) . 5 ?
N1 Mn1 O3 88.3(2) . . ?
C29 O4 Mn1 123.0(5) . 5_545 ?
C29 O3 Mn1 138.7(6) . . ?
C28 O2 Mn1 123.4(5) . . ?
C1 O1 Mn1 126.9(5) . . ?
C15 N2 Mn1 113.5(4) . . ?
C22 N2 Mn1 124.9(5) . . ?
C22 N2 C15 121.4(6) . . ?
C7 N1 Mn1 121.6(6) . . ?
C7 N1 C8 120.0(7) . . ?
C8 N1 Mn1 117.2(5) . . ?
C10 C9 C14 118.9(7) . . ?
C10 C9 C8 118.4(7) . . ?
C14 C9 C8 122.5(7) . . ?
N2 C15 H15 106.2 . . ?
N2 C15 C16 115.2(6) . . ?
N2 C15 C8 107.7(6) . . ?
C16 C15 H15 106.2 . . ?
C16 C15 C8 114.7(6) . . ?
C8 C15 H15 106.2 . . ?
O4 C29 O3 124.4(8) . . ?
O4 C29 C30 117.4(7) . . ?
O3 C29 C30 118.2(8) . . ?
N2 C22 H22 118.1 . . ?
N2 C22 C23 123.9(7) . . ?
C23 C22 H22 118.1 . . ?
C25 C26 H26 120.2 . . ?
C25 C26 C27 119.6(7) . . ?
C27 C26 H26 120.2 . . ?
C28 C23 C22 123.6(7) . . ?
C28 C23 C24 120.1(7) . . ?
C24 C23 C22 116.3(7) . . ?
N1 C7 H7 116.4 . . ?
N1 C7 C6 127.2(8) . . ?
C6 C7 H7 116.4 . . ?
C17 C16 C15 121.9(7) . . ?
C21 C16 C15 119.3(7) . . ?
C21 C16 C17 118.7(7) . . ?
C10 C11 H11 119.9 . . ?
C12 C11 H11 119.9 . . ?
C12 C11 C10 120.2(8) . . ?
C16 C17 H17 120.1 . . ?
C18 C17 C16 119.8(8) . . ?
C18 C17 H17 120.1 . . ?
O2 C28 C23 123.3(7) . . ?
O2 C28 C27 118.0(7) . . ?
C23 C28 C27 118.7(7) . . ?
C9 C10 C11 120.4(8) . . ?
C9 C10 H10 119.8 . . ?
C11 C10 H10 119.8 . . ?
C7 C6 C1 123.8(7) . . ?
C5 C6 C7 117.2(7) . . ?
C5 C6 C1 119.0(8) . . ?
O1 C1 C6 122.9(8) . . ?
O1 C1 C2 119.6(7) . . ?
C2 C1 C6 117.5(7) . . ?
C1 C2 H2 118.5 . . ?
C0AA C2 C1 123.0(8) . . ?
C0AA C2 H2 118.5 . . ?
C17 C18 H18 119.1 . . ?
C19 C18 C17 121.7(9) . . ?
C19 C18 H18 119.1 . . ?
C23 C24 H24 120.2 . . ?
C25 C24 C23 119.6(8) . . ?
C25 C24 H24 120.2 . . ?
C16 C21 H21 119.2 . . ?
C16 C21 C20 121.6(8) . . ?
C20 C21 H21 119.2 . . ?
C11 C12 H12 119.8 . . ?
C11 C12 C13 120.4(7) . . ?
C13 C12 H12 119.8 . . ?
C9 C14 H14 119.6 . . ?
C13 C14 C9 120.8(8) . . ?
C13 C14 H14 119.6 . . ?
C6 C5 H5 120.0 . . ?
C4 C5 C6 120.0(8) . . ?
C4 C5 H5 120.0 . . ?
C5 C4 Br1 119.3(7) . . ?
C5 C4 C0AA 121.8(7) . . ?
C0AA C4 Br1 118.9(6) . . ?
C29 C30 H30A 109.5 . . ?
C29 C30 H30B 109.5 . . ?
C29 C30 H30C 109.5 . . ?
H30A C30 H30B 109.5 . . ?
H30A C30 H30C 109.5 . . ?
H30B C30 H30C 109.5 . . ?
C2 C0AA C4 118.7(8) . . ?
C2 C0AA H0AA 120.6 . . ?
C4 C0AA H0AA 120.6 . . ?
N1 C8 C9 112.2(6) . . ?
N1 C8 C15 109.0(6) . . ?
N1 C8 H8 107.3 . . ?
C9 C8 C15 113.5(6) . . ?
C9 C8 H8 107.3 . . ?
C15 C8 H8 107.3 . . ?
C12 C13 H13 120.4 . . ?
C14 C13 C12 119.2(9) . . ?
C14 C13 H13 120.4 . . ?
C26 C25 Br2 118.9(6) . . ?
C24 C25 Br2 119.6(7) . . ?
C24 C25 C26 121.5(8) . . ?
C21 C20 H20 120.6 . . ?
C19 C20 C21 118.9(8) . . ?
C19 C20 H20 120.6 . . ?
C26 C27 C28 120.2(8) . . ?
C26 C27 H27 119.9 . . ?
C28 C27 H27 119.9 . . ?
C18 C19 C20 119.3(9) . . ?
C18 C19 H19 120.4 . . ?
C20 C19 H19 120.4 . . ?
N3 C31 C31 36.7(16) . 7_556 ?
N3 C31 C32 162(3) . . ?
C32 C31 C31 145.8(19) . 7_556 ?
C31 N3 C31 107(3) 7_556 . ?
C31 C32 H32A 109.5 . . ?
C31 C32 H32B 109.5 . . ?
C31 C32 H32C 109.5 . . ?
H32A C32 H32B 109.5 . . ?
H32A C32 H32C 109.5 . . ?
H32B C32 H32C 109.5 . . ?

loop_
_geom_bond_atom_site_label_1
_geom_bond_atom_site_label_2
_geom_bond_distance
_geom_bond_site_symmetry_2
_geom_bond_publ_flag
Br1 C4 1.918(8) . ?
Br2 C25 1.902(8) . ?
Mn1 O4 2.196(5) 5 ?
Mn1 O3 2.146(6) . ?
Mn1 O2 1.904(5) . ?
Mn1 O1 1.884(5) . ?
Mn1 N2 1.997(6) . ?
Mn1 N1 2.003(6) . ?
O4 Mn1 2.196(5) 5_545 ?
O4 C29 1.240(10) . ?
O3 C29 1.240(9) . ?
O2 C28 1.334(8) . ?
O1 C1 1.314(9) . ?
N2 C15 1.497(9) . ?
N2 C22 1.289(9) . ?
N1 C7 1.292(9) . ?
N1 C8 1.474(10) . ?
C9 C10 1.387(10) . ?
C9 C14 1.394(11) . ?
C9 C8 1.521(10) . ?
C15 H15 1.0000 . ?
C15 C16 1.513(10) . ?
C15 C8 1.535(10) . ?
C29 C30 1.540(11) . ?
C22 H22 0.9500 . ?
C22 C23 1.445(10) . ?
C26 H26 0.9500 . ?
C26 C25 1.378(12) . ?
C26 C27 1.403(10) . ?
C23 C28 1.404(11) . ?
C23 C24 1.410(10) . ?
C7 H7 0.9500 . ?
C7 C6 1.417(11) . ?
C16 C17 1.391(11) . ?
C16 C21 1.372(10) . ?
C11 H11 0.9500 . ?
C11 C10 1.391(10) . ?
C11 C12 1.372(12) . ?
C17 H17 0.9500 . ?
C17 C18 1.383(11) . ?
C28 C27 1.408(10) . ?
C10 H10 0.9500 . ?
C6 C1 1.431(11) . ?
C6 C5 1.416(10) . ?
C1 C2 1.398(11) . ?
C2 H2 0.9500 . ?
C2 C0AA 1.358(11) . ?
C18 H18 0.9500 . ?
C18 C19 1.366(12) . ?
C24 H24 0.9500 . ?
C24 C25 1.373(11) . ?
C21 H21 0.9500 . ?
C21 C20 1.398(12) . ?
C12 H12 0.9500 . ?
C12 C13 1.392(12) . ?
C14 H14 0.9500 . ?
C14 C13 1.391(10) . ?
C5 H5 0.9500 . ?
C5 C4 1.361(11) . ?
C4 C0AA 1.392(12) . ?
C30 H30A 0.9800 . ?
C30 H30B 0.9800 . ?
C30 H30C 0.9800 . ?
C0AA H0AA 0.9500 . ?
C8 H8 1.0000 . ?
C13 H13 0.9500 . ?
C20 H20 0.9500 . ?
C20 C19 1.394(13) . ?
C27 H27 0.9500 . ?
C19 H19 0.9500 . ?
C31 C31 1.85(5) 7_556 ?
C31 N3 1.15(2) . ?
C31 C32 1.33(2) . ?
N3 C31 1.15(2) 7_556 ?
C32 H32A 0.9800 . ?
C32 H32B 0.9800 . ?
C32 H32C 0.9800 . ?
